data_1518491
loop_
_publ_author_name
'Orgu\'e, S\'ilvia'
'Le\'on, Thierry'
'Riera, Antoni'
'Verdaguer, Xavier'

_publ_section_title
;
 Asymmetric Intermolecular Cobalt-Catalyzed Pauson-Khand Reaction Using a
 P-Stereogenic Bis-phosphane.
;
_journal_issue 2
_journal_name_full 'Organic letters'
_journal_page_first 250
_journal_page_last 253
_journal_paper_doi 10.1021/ol503329g
_journal_volume 17
_journal_year 2015
_chemical_absolute_configuration ad
_chemical_formula_sum 'C30 H37 Co2 N3 O5 P2 Si'
_chemical_formula_weight 727.52
_chemical_name_systematic
; 
 ? 
;
_space_group_IT_number 4
_symmetry_cell_setting monoclinic
_symmetry_space_group_name_Hall 'P 2yb'
_symmetry_space_group_name_H-M 'P 1 21 1'
_atom_sites_solution_hydrogens geom
_atom_sites_solution_primary direct
_atom_sites_solution_secondary difmap
_audit_creation_method SHELXL-97
_cell_angle_alpha 90.00
_cell_angle_beta 101.487(3)
_cell_angle_gamma 90.00
_cell_formula_units_Z 2
_cell_length_a 8.8649(8)
_cell_length_b 20.8055(19)
_cell_length_c 9.1083(8)
_cell_measurement_reflns_used 9888
_cell_measurement_temperature 100(2)
_cell_measurement_theta_max 29.62
_cell_measurement_theta_min 2.48
_cell_volume 1646.3(3)
_computing_cell_refinement 'Bruker APEX2 v2009.1-0'
_computing_data_collection 'Bruker APEX2 v2009.1-0'
_computing_data_reduction 'Bruker SAINT V7.60A'
_computing_molecular_graphics 'Bruker SHELXTL'
_computing_publication_material 'Bruker SHELXTL'
_computing_structure_refinement 'SHELXS-97 (Sheldrick, 2008)'
_computing_structure_solution 'SHELXS-97 (Sheldrick, 2008)'
_diffrn_ambient_temperature 100(2)
_diffrn_detector_area_resol_mean 512
_diffrn_detector_type '4K CCD area detector APEX II'
_diffrn_measured_fraction_theta_full 0.996
_diffrn_measured_fraction_theta_max 0.918
_diffrn_measurement_device_type 'Kappa 4-axis goniometer bruker-nonius'
_diffrn_measurement_method
;
 Fullsphere data collection, phi and omega scans
;
_diffrn_measurement_specimen_support 'magnetic support whith 10 micron nylon fiber cryoloop'
_diffrn_radiation_monochromator 'Multilayer Montel 200 mirrors'
_diffrn_radiation_type MoK\a
_diffrn_radiation_wavelength 0.71073
_diffrn_reflns_av_R_equivalents 0.0249
_diffrn_reflns_av_sigmaI/netI 0.0228
_diffrn_reflns_limit_h_max 12
_diffrn_reflns_limit_h_min -11
_diffrn_reflns_limit_k_max 28
_diffrn_reflns_limit_k_min -29
_diffrn_reflns_limit_l_max 12
_diffrn_reflns_limit_l_min -12
_diffrn_reflns_number 31075
_diffrn_reflns_theta_full 27.50
_diffrn_reflns_theta_max 30.02
_diffrn_reflns_theta_min 1.96
_diffrn_source 'rotating anode X-ray tube'
_diffrn_source_current 70
_diffrn_source_power 50
_diffrn_source_size '3 mm x 0.3 mm fine focus'
_diffrn_source_type 'Bruker-Nonius FR 591'
_exptl_absorpt_coefficient_mu 1.183
_exptl_absorpt_correction_T_max 0.9432
_exptl_absorpt_correction_T_min 0.8425
_exptl_absorpt_correction_type empirical
_exptl_absorpt_process_details
; 
 SADABS Version 2008/1 Bruker-Nonius
 Blessing, Acta Cryst. (1995) A51 33-38
;
_exptl_crystal_colour red
_exptl_crystal_density_diffrn 1.468
_exptl_crystal_density_method 'not measured'
_exptl_crystal_description prism
_exptl_crystal_F_000 752
_exptl_crystal_size_max 0.15
_exptl_crystal_size_mid 0.05
_exptl_crystal_size_min 0.05
_refine_diff_density_max 0.477
_refine_diff_density_min -0.745
_refine_diff_density_rms 0.055
_refine_ls_abs_structure_details 'Flack H D (1983), Acta Cryst. A39, 876-881'
_refine_ls_abs_structure_Flack -0.007(6)
_refine_ls_extinction_method none
_refine_ls_goodness_of_fit_ref 1.013
_refine_ls_hydrogen_treatment noref
_refine_ls_matrix_type full
_refine_ls_number_parameters 400
_refine_ls_number_reflns 8453
_refine_ls_number_restraints 85
_refine_ls_restrained_S_all 1.116
_refine_ls_R_factor_all 0.0234
_refine_ls_R_factor_gt 0.0225
_refine_ls_shift/su_max 0.002
_refine_ls_shift/su_mean 0.000
_refine_ls_structure_factor_coef Fsqd
_refine_ls_weighting_details 'calc w=1/[\s^2^(Fo^2^)+(0.0395P)^2^+0.2916P] where P=(Fo^2^+2Fc^2^)/3'
_refine_ls_weighting_scheme calc
_refine_ls_wR_factor_gt 0.0584
_refine_ls_wR_factor_ref 0.0591
_reflns_number_gt 8260
_reflns_number_total 8453
_reflns_threshold_expression >2sigma(I)
_cod_data_source_file ol503329g_si_003.cif
_cod_data_source_block mo_tls1084b_0m
_cod_depositor_comments
;
The following automatic conversions were performed:
'_diffrn_measurement_specimen_suppport' tag replaced with
'_diffrn_measurement_specimen_support'.

Automatic conversion script
Id: cif_correct_tags 1440 2010-10-19 06:21:57Z saulius 

The following automatic conversions were performed:

'_symmetry_cell_setting' value 'Monoclinic' changed to 'monoclinic'
according to
/home/saulius/struct/COD-crude-data--automatic-downloads/rss-feeds/ACS/lib/dictionaries/cif_core.dic
dictionary named 'cif_core.dic' version 2.4.2 from 2011-04-26.

Automatic conversion script
Id: cif_fix_values 2935 2014-11-11 08:27:57Z andrius 

 Adding full bibliography for 1518490--1518491.cif.
;
_cod_original_sg_symbol_H-M P2(1)
_cod_database_code 1518491

loop_
_symmetry_equiv_pos_as_xyz
'x, y, z'
'-x, y+1/2, -z'

loop_
_atom_site_label
_atom_site_type_symbol
_atom_site_fract_x
_atom_site_fract_y
_atom_site_fract_z
_atom_site_U_iso_or_equiv
_atom_site_adp_type
_atom_site_occupancy
_atom_site_symmetry_multiplicity
_atom_site_calc_flag
_atom_site_refinement_flags
_atom_site_disorder_assembly
_atom_site_disorder_group
Co1 Co 0.60803(3) 0.468960(10) 0.04942(3) 0.01314(6) Uani 1 1 d . A .
Co2 Co 0.87208(3) 0.426646(10) 0.09566(2) 0.01130(5) Uani 1 1 d . A .
N1 N 0.62571(17) 0.31759(7) -0.03273(16) 0.0115(3) Uani 1 1 d . . .
N2 N 0.90333(18) 0.26931(7) 0.10726(15) 0.0121(3) Uani 1 1 d . . .
N3 N 0.86439(18) 0.31014(7) -0.16449(16) 0.0137(3) Uani 1 1 d . . .
O1 O 0.35958(16) 0.35318(6) -0.03887(15) 0.0167(3) Uani 1 1 d . . .
O2 O 0.3268(2) 0.50954(9) 0.1426(2) 0.0399(4) Uani 1 1 d . A .
O3 O 0.66086(19) 0.57505(8) -0.1456(2) 0.0329(4) Uani 1 1 d . A .
O4 O 0.99671(19) 0.50916(8) -0.11265(19) 0.0318(4) Uani 1 1 d . A .
O5 O 1.16151(19) 0.39780(8) 0.30016(18) 0.0302(3) Uani 1 1 d . A .
P1 P 0.51497(5) 0.38559(2) -0.07751(5) 0.01228(9) Uani 1 1 d . . .
P2 P 0.81565(5) 0.33226(2) 0.00164(4) 0.01048(8) Uani 1 1 d . . .
Si1 Si 0.83529(7) 0.55851(2) 0.33221(6) 0.02021(11) Uani 1 1 d D . .
C1 C 0.5261(2) 0.25953(8) -0.03068(19) 0.0138(3) Uani 1 1 d . . .
H1 H 0.5009 0.2382 -0.1309 0.017 Uiso 1 1 calc R . .
C2 C 0.3808(2) 0.28853(8) 0.0152(2) 0.0160(3) Uani 1 1 d . . .
H2 H 0.2884 0.2622 -0.0285 0.019 Uiso 1 1 calc R . .
C3 C 0.4114(2) 0.28421(9) 0.1874(2) 0.0181(4) Uani 1 1 d . . .
H3A H 0.4633 0.3234 0.2343 0.022 Uiso 1 1 calc R . .
H3B H 0.3147 0.2775 0.2241 0.022 Uiso 1 1 calc R . .
C4 C 0.5152(2) 0.22638(9) 0.2176(2) 0.0173(3) Uani 1 1 d . . .
C5 C 0.5788(2) 0.21201(8) 0.0931(2) 0.0152(3) Uani 1 1 d . . .
C6 C 0.6713(2) 0.15786(9) 0.0915(2) 0.0182(4) Uani 1 1 d . . .
H6 H 0.7110 0.1473 0.0050 0.022 Uiso 1 1 calc R . .
C7 C 0.7040(2) 0.11975(9) 0.2190(2) 0.0221(4) Uani 1 1 d . . .
H7 H 0.7687 0.0832 0.2208 0.027 Uiso 1 1 calc R . .
C8 C 0.6427(3) 0.13460(10) 0.3444(2) 0.0246(4) Uani 1 1 d . . .
H8 H 0.6669 0.1084 0.4313 0.030 Uiso 1 1 calc R . .
C9 C 0.5463(3) 0.18750(10) 0.3437(2) 0.0225(4) Uani 1 1 d . . .
H9 H 0.5025 0.1968 0.4283 0.027 Uiso 1 1 calc R . .
C10 C 0.4582(2) 0.39164(9) -0.28509(19) 0.0164(3) Uani 1 1 d . . .
C11 C 0.3996(2) 0.32739(10) -0.3579(2) 0.0216(4) Uani 1 1 d . . .
H11A H 0.3183 0.3106 -0.3099 0.032 Uiso 1 1 calc R . .
H11B H 0.4848 0.2966 -0.3455 0.032 Uiso 1 1 calc R . .
H11C H 0.3585 0.3340 -0.4649 0.032 Uiso 1 1 calc R . .
C12 C 0.3274(2) 0.44156(9) -0.3143(2) 0.0221(4) Uani 1 1 d . . .
H12A H 0.2887 0.4457 -0.4224 0.033 Uiso 1 1 calc R . .
H12B H 0.3665 0.4832 -0.2731 0.033 Uiso 1 1 calc R . .
H12C H 0.2436 0.4276 -0.2659 0.033 Uiso 1 1 calc R . .
C13 C 0.5934(2) 0.41579(10) -0.3525(2) 0.0231(4) Uani 1 1 d . . .
H13A H 0.5563 0.4270 -0.4581 0.035 Uiso 1 1 calc R . .
H13B H 0.6714 0.3819 -0.3450 0.035 Uiso 1 1 calc R . .
H13C H 0.6388 0.4539 -0.2975 0.035 Uiso 1 1 calc R . .
C14 C 0.9222(2) 0.26691(9) 0.26201(19) 0.0146(3) Uani 1 1 d . . .
H14 H 0.8747 0.2948 0.3217 0.018 Uiso 1 1 calc R . .
C15 C 1.0198(2) 0.21802(9) 0.3141(2) 0.0177(4) Uani 1 1 d . . .
H15 H 1.0518 0.2056 0.4159 0.021 Uiso 1 1 calc R . .
C16 C 1.0655(2) 0.18876(9) 0.1888(2) 0.0184(4) Uani 1 1 d . . .
H16 H 1.1337 0.1534 0.1917 0.022 Uiso 1 1 calc R . .
C17 C 0.9939(2) 0.22064(8) 0.0639(2) 0.0149(3) Uani 1 1 d . . .
H17 H 1.0038 0.2114 -0.0359 0.018 Uiso 1 1 calc R . .
C18 C 0.9781(2) 0.33846(10) -0.2268(2) 0.0180(4) Uani 1 1 d . . .
H18 H 1.0444 0.3722 -0.1834 0.022 Uiso 1 1 calc R . .
C19 C 0.9789(2) 0.30970(10) -0.3613(2) 0.0218(4) Uani 1 1 d . . .
H19 H 1.0452 0.3199 -0.4281 0.026 Uiso 1 1 calc R . .
C20 C 0.8625(2) 0.26160(10) -0.38344(19) 0.0187(4) Uani 1 1 d . . .
H20 H 0.8369 0.2339 -0.4676 0.022 Uiso 1 1 calc R . .
C21 C 0.7945(2) 0.26252(9) -0.26220(18) 0.0155(3) Uani 1 1 d . . .
H21 H 0.7131 0.2353 -0.2468 0.019 Uiso 1 1 calc R . .
C22 C 0.7203(2) 0.42472(9) 0.22677(18) 0.0155(3) Uani 1 1 d . . .
H22 H 0.6938 0.3948 0.3037 0.019 Uiso 1 1 calc R A .
C23 C 0.7744(2) 0.48468(8) 0.22559(19) 0.0154(3) Uani 1 1 d . A .
C24 C 0.4365(2) 0.49372(10) 0.1054(2) 0.0234(4) Uani 1 1 d . . .
C25 C 0.6356(2) 0.53379(9) -0.0724(2) 0.0200(4) Uani 1 1 d . . .
C26 C 0.9481(2) 0.47699(9) -0.0329(2) 0.0187(4) Uani 1 1 d . . .
C27 C 1.0489(2) 0.40882(9) 0.2192(2) 0.0181(4) Uani 1 1 d . . .
C28 C 0.9907(8) 0.5356(4) 0.4947(9) 0.0363(14) Uani 0.33 1 d PDU A 1
H28A H 1.0818 0.5214 0.4579 0.054 Uiso 0.33 1 calc PR A 1
H28B H 0.9542 0.5006 0.5506 0.054 Uiso 0.33 1 calc PR A 1
H28C H 1.0174 0.5728 0.5607 0.054 Uiso 0.33 1 calc PR A 1
C29 C 0.6626(10) 0.5931(6) 0.3975(13) 0.0457(14) Uani 0.33 1 d PDU A 1
H29A H 0.6161 0.6269 0.3281 0.069 Uiso 0.33 1 calc PR A 1
H29B H 0.6954 0.6113 0.4980 0.069 Uiso 0.33 1 calc PR A 1
H29C H 0.5870 0.5590 0.4002 0.069 Uiso 0.33 1 calc PR A 1
C30 C 0.9119(11) 0.6169(4) 0.2126(8) 0.0454(14) Uani 0.33 1 d PDU A 1
H30A H 0.9951 0.5969 0.1723 0.068 Uiso 0.33 1 calc PR A 1
H30B H 0.9519 0.6546 0.2724 0.068 Uiso 0.33 1 calc PR A 1
H30C H 0.8294 0.6302 0.1298 0.068 Uiso 0.33 1 calc PR A 1
C28' C 1.0147(8) 0.5462(5) 0.4749(10) 0.0363(14) Uani 0.33 1 d PDU A 2
H28D H 1.0982 0.5333 0.4251 0.054 Uiso 0.33 1 calc PR A 2
H28E H 0.9977 0.5125 0.5451 0.054 Uiso 0.33 1 calc PR A 2
H28F H 1.0426 0.5864 0.5299 0.054 Uiso 0.33 1 calc PR A 2
C29' C 0.6682(11) 0.5821(6) 0.4261(13) 0.0457(14) Uani 0.33 1 d PDU A 2
H29D H 0.5805 0.5962 0.3496 0.069 Uiso 0.33 1 calc PR A 2
H29E H 0.7007 0.6172 0.4971 0.069 Uiso 0.33 1 calc PR A 2
H29F H 0.6379 0.5449 0.4797 0.069 Uiso 0.33 1 calc PR A 2
C30' C 0.8560(4) 0.62302(17) 0.2056(4) 0.0454(14) Uani 0.33 1 d PDU A 2
H30D H 0.9409 0.6132 0.1547 0.068 Uiso 0.33 1 calc PR A 2
H30E H 0.8782 0.6632 0.2621 0.068 Uiso 0.33 1 calc PR A 2
H30F H 0.7604 0.6278 0.1311 0.068 Uiso 0.33 1 calc PR A 2
C28" C 0.9407(4) 0.53492(17) 0.5190(4) 0.0363(14) Uani 0.33 1 d PRDU A 3
H28G H 0.8722 0.5164 0.5768 0.054 Uiso 0.33 1 d PR A 3
H28H H 1.0174 0.5039 0.5069 0.054 Uiso 0.33 1 d PR A 3
H28I H 0.9900 0.5720 0.5702 0.054 Uiso 0.33 1 d PR A 3
C29" C 0.6745(4) 0.61747(17) 0.3170(4) 0.0457(14) Uani 0.33 1 d PRDU A 3
H29G H 0.5922 0.5997 0.3584 0.069 Uiso 0.33 1 d PR A 3
H29H H 0.7119 0.6559 0.3706 0.069 Uiso 0.33 1 d PR A 3
H29I H 0.6374 0.6276 0.2132 0.069 Uiso 0.33 1 d PR A 3
C30" C 1.0074(4) 0.59437(17) 0.2476(4) 0.0454(14) Uani 0.33 1 d PRDU A 3
H30G H 1.0619 0.5596 0.2123 0.068 Uiso 0.33 1 d PR A 3
H30H H 0.9677 0.6227 0.1657 0.068 Uiso 0.33 1 d PR A 3
H30I H 1.0763 0.6177 0.3239 0.068 Uiso 0.33 1 d PR A 3

loop_
_atom_site_aniso_label
_atom_site_aniso_U_11
_atom_site_aniso_U_22
_atom_site_aniso_U_33
_atom_site_aniso_U_23
_atom_site_aniso_U_13
_atom_site_aniso_U_12
Co1 0.01143(11) 0.01046(10) 0.01728(11) 0.00022(8) 0.00227(8) 0.00023(8)
Co2 0.01066(11) 0.01082(10) 0.01201(10) 0.00013(8) 0.00132(8) -0.00100(8)
N1 0.0101(7) 0.0102(6) 0.0148(6) 0.0008(5) 0.0039(5) -0.0002(5)
N2 0.0125(7) 0.0120(6) 0.0119(6) -0.0005(5) 0.0026(5) 0.0018(5)
N3 0.0128(7) 0.0163(7) 0.0122(6) -0.0009(5) 0.0034(5) -0.0010(6)
O1 0.0113(6) 0.0137(6) 0.0257(6) 0.0015(5) 0.0051(5) -0.0016(5)
O2 0.0236(9) 0.0389(10) 0.0616(12) -0.0070(8) 0.0191(8) 0.0035(7)
O3 0.0209(8) 0.0266(8) 0.0485(10) 0.0193(7) 0.0003(7) -0.0023(6)
O4 0.0319(9) 0.0311(8) 0.0364(9) 0.0117(7) 0.0161(7) -0.0036(7)
O5 0.0226(8) 0.0306(8) 0.0318(8) 0.0000(6) -0.0084(6) 0.0030(6)
P1 0.0100(2) 0.01202(19) 0.01461(18) 0.00051(14) 0.00196(15) -0.00038(15)
P2 0.0101(2) 0.01132(19) 0.01017(17) -0.00037(14) 0.00240(15) -0.00032(15)
Si1 0.0269(3) 0.0135(2) 0.0188(2) -0.00454(18) 0.0013(2) -0.0006(2)
C1 0.0139(9) 0.0121(7) 0.0161(7) -0.0020(6) 0.0050(6) -0.0022(6)
C2 0.0132(9) 0.0134(7) 0.0221(8) -0.0012(6) 0.0055(7) -0.0020(6)
C3 0.0181(9) 0.0163(8) 0.0215(8) -0.0011(6) 0.0077(7) -0.0014(7)
C4 0.0154(9) 0.0162(8) 0.0206(8) -0.0011(6) 0.0039(7) -0.0045(7)
C5 0.0147(9) 0.0119(7) 0.0187(8) 0.0009(6) 0.0023(7) -0.0046(6)
C6 0.0170(9) 0.0131(7) 0.0242(9) 0.0005(6) 0.0035(7) -0.0032(7)
C7 0.0173(10) 0.0140(8) 0.0335(11) 0.0038(7) 0.0014(8) -0.0038(7)
C8 0.0261(11) 0.0198(9) 0.0253(9) 0.0077(7) -0.0013(8) -0.0081(8)
C9 0.0242(11) 0.0241(9) 0.0195(8) 0.0009(7) 0.0049(8) -0.0094(8)
C10 0.0153(9) 0.0172(8) 0.0153(7) 0.0026(6) -0.0002(6) 0.0025(7)
C11 0.0231(10) 0.0209(9) 0.0178(8) -0.0014(7) -0.0030(7) 0.0021(8)
C12 0.0210(10) 0.0211(9) 0.0219(9) 0.0033(7) -0.0016(7) 0.0057(7)
C13 0.0226(10) 0.0295(11) 0.0175(8) 0.0062(7) 0.0043(7) 0.0021(8)
C14 0.0166(9) 0.0146(7) 0.0130(7) 0.0005(6) 0.0037(6) 0.0019(7)
C15 0.0190(9) 0.0179(8) 0.0157(8) 0.0031(6) 0.0024(7) 0.0017(7)
C16 0.0150(9) 0.0159(8) 0.0249(9) 0.0016(7) 0.0054(7) 0.0033(7)
C17 0.0122(9) 0.0152(8) 0.0184(8) -0.0035(6) 0.0056(7) 0.0015(6)
C18 0.0148(9) 0.0249(9) 0.0151(8) 0.0001(7) 0.0052(7) -0.0029(7)
C19 0.0202(10) 0.0324(10) 0.0145(8) -0.0020(7) 0.0075(7) -0.0042(8)
C20 0.0168(10) 0.0262(9) 0.0132(7) -0.0034(7) 0.0029(7) 0.0014(7)
C21 0.0149(9) 0.0181(8) 0.0127(7) -0.0026(6) 0.0014(6) -0.0011(7)
C22 0.0144(8) 0.0168(7) 0.0160(7) 0.0007(7) 0.0050(6) 0.0015(7)
C23 0.0143(9) 0.0162(8) 0.0157(7) -0.0018(6) 0.0028(6) 0.0019(6)
C24 0.0192(10) 0.0200(9) 0.0311(10) -0.0010(8) 0.0048(8) -0.0002(8)
C25 0.0124(9) 0.0175(9) 0.0280(9) 0.0034(7) -0.0008(7) 0.0005(7)
C26 0.0147(9) 0.0193(9) 0.0218(8) -0.0001(7) 0.0028(7) -0.0007(7)
C27 0.0196(10) 0.0161(8) 0.0180(8) -0.0027(6) 0.0022(7) -0.0011(7)
C28 0.031(3) 0.026(2) 0.042(2) -0.0056(16) -0.015(2) -0.009(2)
C29 0.0358(19) 0.037(3) 0.067(4) -0.031(2) 0.014(2) 0.0015(19)
C30 0.078(4) 0.0295(19) 0.0322(17) -0.0065(14) 0.020(2) -0.035(2)
C28' 0.031(3) 0.026(2) 0.042(2) -0.0056(16) -0.015(2) -0.009(2)
C29' 0.0358(19) 0.037(3) 0.067(4) -0.031(2) 0.014(2) 0.0015(19)
C30' 0.078(4) 0.0295(19) 0.0322(17) -0.0065(14) 0.020(2) -0.035(2)
C28" 0.031(3) 0.026(2) 0.042(2) -0.0056(16) -0.015(2) -0.009(2)
C29" 0.0358(19) 0.037(3) 0.067(4) -0.031(2) 0.014(2) 0.0015(19)
C30" 0.078(4) 0.0295(19) 0.0322(17) -0.0065(14) 0.020(2) -0.035(2)

loop_
_atom_type_symbol
_atom_type_description
_atom_type_scat_dispersion_real
_atom_type_scat_dispersion_imag
_atom_type_scat_source
C C 0.0033 0.0016 'International Tables Vol C Tables 4.2.6.8 and 6.1.1.4'
H H 0.0000 0.0000 'International Tables Vol C Tables 4.2.6.8 and 6.1.1.4'
N N 0.0061 0.0033 'International Tables Vol C Tables 4.2.6.8 and 6.1.1.4'
O O 0.0106 0.0060 'International Tables Vol C Tables 4.2.6.8 and 6.1.1.4'
Si Si 0.0817 0.0704 'International Tables Vol C Tables 4.2.6.8 and 6.1.1.4'
P P 0.1023 0.0942 'International Tables Vol C Tables 4.2.6.8 and 6.1.1.4'
Co Co 0.3494 0.9721 'International Tables Vol C Tables 4.2.6.8 and 6.1.1.4'

loop_
_geom_angle_atom_site_label_1
_geom_angle_atom_site_label_2
_geom_angle_atom_site_label_3
_geom_angle
C24 Co1 C25 100.93(9)
C24 Co1 C22 102.97(9)
C25 Co1 C22 139.18(8)
C24 Co1 C23 105.19(9)
C25 Co1 C23 101.88(8)
C22 Co1 C23 39.78(8)
C24 Co1 P1 97.44(7)
C25 Co1 P1 110.99(7)
C22 Co1 P1 98.17(6)
C23 Co1 P1 135.39(5)
C24 Co1 Co2 153.72(7)
C25 Co1 Co2 97.63(6)
C22 Co1 Co2 51.51(5)
C23 Co1 Co2 52.38(5)
P1 Co1 Co2 93.061(16)
C27 Co2 C26 97.83(9)
C27 Co2 C22 103.59(8)
C26 Co2 C22 142.77(8)
C27 Co2 C23 100.51(8)
C26 Co2 C23 107.18(8)
C22 Co2 C23 39.32(8)
C27 Co2 P2 99.59(6)
C26 Co2 P2 110.99(6)
C22 Co2 P2 95.15(6)
C23 Co2 P2 133.50(6)
C27 Co2 Co1 150.85(6)
C26 Co2 Co1 98.46(6)
C22 Co2 Co1 50.86(5)
C23 Co2 Co1 51.43(5)
P2 Co2 Co1 96.903(16)
C1 N1 P2 135.73(12)
C1 N1 P1 110.81(11)
P2 N1 P1 113.44(8)
C14 N2 C17 107.55(14)
C14 N2 P2 123.13(12)
C17 N2 P2 128.02(12)
C18 N3 C21 107.97(15)
C18 N3 P2 125.40(13)
C21 N3 P2 126.60(13)
C2 O1 P1 113.78(12)
O1 P1 N1 94.31(7)
O1 P1 C10 100.23(8)
N1 P1 C10 108.78(8)
O1 P1 Co1 117.75(5)
N1 P1 Co1 113.23(5)
C10 P1 Co1 119.18(6)
N1 P2 N2 106.93(8)
N1 P2 N3 101.89(8)
N2 P2 N3 97.12(7)
N1 P2 Co2 112.57(5)
N2 P2 Co2 115.34(5)
N3 P2 Co2 120.92(5)
C30' Si1 C28" 133.9(2)
C30' Si1 C23 109.90(14)
C28" Si1 C23 107.91(13)
C30' Si1 C30 15.8(3)
C28" Si1 C30 122.8(3)
C23 Si1 C30 110.0(3)
C30' Si1 C28' 111.6(3)
C28" Si1 C28' 27.1(3)
C23 Si1 C28' 112.0(4)
C30 Si1 C28' 98.0(4)
C30' Si1 C29" 68.69(11)
C28" Si1 C29" 119.0(2)
C23 Si1 C29" 111.74(13)
C30 Si1 C29" 83.6(3)
C28' Si1 C29" 132.6(4)
C30' Si1 C28 122.9(3)
C28" Si1 C28 16.5(3)
C23 Si1 C28 107.3(3)
C30 Si1 C28 109.5(3)
C28' Si1 C28 11.6(4)
C29" Si1 C28 131.1(4)
C30' Si1 C29 96.3(4)
C28" Si1 C29 96.0(4)
C23 Si1 C29 108.2(4)
C30 Si1 C29 110.5(4)
C28' Si1 C29 117.7(7)
C29" Si1 C29 28.2(3)
C28 Si1 C29 111.3(4)
C30' Si1 C29' 106.3(3)
C28" Si1 C29' 87.2(4)
C23 Si1 C29' 106.1(4)
C30 Si1 C29' 120.1(5)
C28' Si1 C29' 110.6(4)
C29" Si1 C29' 38.5(3)
C28 Si1 C29' 103.0(6)
C29 Si1 C29' 10.3(5)
C30' Si1 C30" 44.61(7)
C28" Si1 C30" 99.85(16)
C23 Si1 C30" 106.03(13)
C30 Si1 C30" 28.8(3)
C28' Si1 C30" 73.0(3)
C29" Si1 C30" 111.03(15)
C28 Si1 C30" 84.3(3)
C29 Si1 C30" 135.3(4)
C29' Si1 C30" 143.0(4)
N1 C1 C5 116.35(15)
N1 C1 C2 102.27(13)
C5 C1 C2 101.78(14)
O1 C2 C3 112.93(14)
O1 C2 C1 109.36(14)
C3 C2 C1 105.32(15)
C4 C3 C2 102.12(15)
C9 C4 C5 120.11(18)
C9 C4 C3 129.12(18)
C5 C4 C3 110.71(16)
C4 C5 C6 121.02(17)
C4 C5 C1 110.68(16)
C6 C5 C1 128.22(17)
C7 C6 C5 118.51(19)
C6 C7 C8 120.56(19)
C9 C8 C7 120.67(19)
C4 C9 C8 119.08(19)
C11 C10 C13 109.60(16)
C11 C10 C12 109.54(16)
C13 C10 C12 109.32(16)
C11 C10 P1 112.31(12)
C13 C10 P1 110.69(13)
C12 C10 P1 105.26(12)
C15 C14 N2 108.74(16)
C14 C15 C16 107.69(16)
C17 C16 C15 107.61(17)
C16 C17 N2 108.41(16)
C19 C18 N3 108.44(17)
C18 C19 C20 107.58(17)
C21 C20 C19 107.55(16)
C20 C21 N3 108.46(17)
C23 C22 Co1 71.21(11)
C23 C22 Co2 71.76(11)
Co1 C22 Co2 77.63(6)
C22 C23 Si1 147.41(14)
C22 C23 Co1 69.01(11)
Si1 C23 Co1 131.23(10)
C22 C23 Co2 68.92(10)
Si1 C23 Co2 134.33(10)
Co1 C23 Co2 76.20(6)
O2 C24 Co1 179.4(2)
O3 C25 Co1 176.42(18)
O4 C26 Co2 179.22(19)
O5 C27 Co2 178.95(19)

loop_
_geom_bond_atom_site_label_1
_geom_bond_atom_site_label_2
_geom_bond_distance
Co1 C24 1.774(2)
Co1 C25 1.794(2)
Co1 C22 1.9512(18)
Co1 C23 1.9784(18)
Co1 P1 2.1555(5)
Co1 Co2 2.4574(4)
Co2 C27 1.777(2)
Co2 C26 1.7992(19)
Co2 C22 1.9691(17)
Co2 C23 2.0042(18)
Co2 P2 2.1608(5)
N1 C1 1.499(2)
N1 P2 1.6783(16)
N1 P1 1.7240(15)
N2 C14 1.387(2)
N2 C17 1.397(2)
N2 P2 1.7168(15)
N3 C18 1.383(2)
N3 C21 1.392(2)
N3 P2 1.7172(15)
O1 C2 1.432(2)
O1 P1 1.6338(14)
O2 C24 1.140(3)
O3 C25 1.136(3)
O4 C26 1.134(2)
O5 C27 1.140(2)
P1 C10 1.8614(18)
Si1 C30' 1.803(3)
Si1 C28" 1.838(3)
Si1 C23 1.8399(18)
Si1 C30 1.850(4)
Si1 C28' 1.860(4)
Si1 C29" 1.865(3)
Si1 C28 1.872(4)
Si1 C29 1.891(5)
Si1 C29' 1.916(5)
Si1 C30" 1.987(3)
C1 C5 1.503(2)
C1 C2 1.553(3)
C2 C3 1.540(3)
C3 C4 1.506(3)
C4 C9 1.387(3)
C4 C5 1.395(3)
C5 C6 1.395(3)
C6 C7 1.388(3)
C7 C8 1.394(3)
C8 C9 1.393(3)
C10 C11 1.536(3)
C10 C13 1.536(3)
C10 C12 1.540(3)
C14 C15 1.358(3)
C15 C16 1.422(3)
C16 C17 1.360(3)
C18 C19 1.365(3)
C19 C20 1.423(3)
C20 C21 1.359(3)
C22 C23 1.337(3)
